data_7041826
loop_
_publ_author_name
'Sniekers, Jeroen'
'Malaquias, Jo\~ao C'
'Van Meervelt, Luc'
'Fransaer, Jan'
'Binnemans, Koen'

_publ_section_title
;
 Manganese-containing ionic liquids: synthesis, crystal structures and
 electrodeposition of manganese films and nanoparticles.
;
_journal_issue 8
_journal_name_full 'Dalton transactions (Cambridge, England : 2003)'
_journal_page_first 2497
_journal_page_last 2509
_journal_paper_doi 10.1039/c6dt04781e
_journal_volume 46
_journal_year 2017
_chemical_formula_moiety '2(C2 F6 N O4 S2), H12 Mn O6'
_chemical_formula_sum 'C4 H12 F12 Mn N2 O14 S4'
_chemical_formula_weight 723.34
_chemical_name_systematic
;
 ? 
;
_space_group_crystal_system monoclinic
_space_group_IT_number 14
_space_group_name_Hall '-P 2ybc'
_space_group_name_H-M_alt 'P 1 21/c 1'
_symmetry_space_group_name_Hall '-P 2ybc'
_symmetry_space_group_name_H-M 'P 1 21/c 1'
_atom_sites_solution_hydrogens difmap
_audit_creation_date 2016-07-08
_audit_creation_method
;
Olex2 1.2
(compiled 2016.02.19 svn.r3266 for OlexSys, GUI svn.r5155)
;
_audit_update_record
;
2016-10-26 deposited with the CCDC.
2017-01-24 downloaded from the CCDC.
;
_cell_angle_alpha 90
_cell_angle_beta 90.464(4)
_cell_angle_gamma 90
_cell_formula_units_Z 4
_cell_length_a 10.4969(4)
_cell_length_b 23.2549(14)
_cell_length_c 10.2815(4)
_cell_measurement_reflns_used 11731
_cell_measurement_temperature 100.01(10)
_cell_measurement_theta_max 28.7420
_cell_measurement_theta_min 3.2600
_cell_volume 2509.7(2)
_computing_cell_refinement
;
CrysAlisPro, Agilent Technologies,
Version 1.171.36.28 (release 01-02-2013 CrysAlis171 .NET)
(compiled Feb  1 2013,16:14:44)
;
_computing_data_collection
;
CrysAlisPro, Agilent Technologies,
Version 1.171.36.28 (release 01-02-2013 CrysAlis171 .NET)
(compiled Feb  1 2013,16:14:44)
;
_computing_data_reduction
;
CrysAlisPro, Agilent Technologies,
Version 1.171.36.28 (release 01-02-2013 CrysAlis171 .NET)
(compiled Feb  1 2013,16:14:44)
;
_computing_molecular_graphics 'Olex2 (Dolomanov et al., 2009)'
_computing_publication_material 'Olex2 (Dolomanov et al., 2009)'
_computing_structure_refinement 'ShelXL (Sheldrick, 2015)'
_computing_structure_solution 'ShelXS (Sheldrick, 2008)'
_diffrn_ambient_temperature 100.01(10)
_diffrn_detector_area_resol_mean 15.9631
_diffrn_measured_fraction_theta_full 0.999
_diffrn_measured_fraction_theta_max 0.999
_diffrn_measurement_details
;
#__ type_ start__ end____ width___ exp.time_
  1 omega  -39.00   51.00   1.0000   30.0000
omega____ theta____ kappa____ phi______ frames
    -      -17.1513   57.0000  -30.0000 90

#__ type_ start__ end____ width___ exp.time_
  2 omega    9.00   47.00   1.0000   30.0000
omega____ theta____ kappa____ phi______ frames
    -      -17.1513   77.0000  120.0000 38

#__ type_ start__ end____ width___ exp.time_
  3 omega  -38.00   52.00   1.0000   30.0000
omega____ theta____ kappa____ phi______ frames
    -      -17.1513   57.0000   30.0000 90

#__ type_ start__ end____ width___ exp.time_
  4 omega  -47.00  -20.00   1.0000   30.0000
omega____ theta____ kappa____ phi______ frames
    -      -17.1513   77.0000  120.0000 27

#__ type_ start__ end____ width___ exp.time_
  5 omega   -1.00   87.00   1.0000   30.0000
omega____ theta____ kappa____ phi______ frames
    -       18.8701   57.0000   30.0000 88

#__ type_ start__ end____ width___ exp.time_
  6 omega  -10.00   78.00   1.0000   30.0000
omega____ theta____ kappa____ phi______ frames
    -       18.8701   77.0000  120.0000 88
;
_diffrn_measurement_device_type 'SuperNova, Single source at offset, Eos'
_diffrn_measurement_method '\w scans'
_diffrn_orient_matrix_UB_11 -0.0227260000
_diffrn_orient_matrix_UB_12 0.0287523000
_diffrn_orient_matrix_UB_13 0.0009796000
_diffrn_orient_matrix_UB_21 0.0581326000
_diffrn_orient_matrix_UB_22 0.0095992000
_diffrn_orient_matrix_UB_23 -0.0270588000
_diffrn_orient_matrix_UB_31 -0.0255889000
_diffrn_orient_matrix_UB_32 -0.0036291000
_diffrn_orient_matrix_UB_33 -0.0635165000
_diffrn_radiation_monochromator mirror
_diffrn_radiation_type MoK\a
_diffrn_radiation_wavelength 0.71073
_diffrn_reflns_av_R_equivalents 0.0179
_diffrn_reflns_av_unetI/netI 0.0165
_diffrn_reflns_Laue_measured_fraction_full 0.999
_diffrn_reflns_Laue_measured_fraction_max 0.999
_diffrn_reflns_limit_h_max 13
_diffrn_reflns_limit_h_min -13
_diffrn_reflns_limit_k_max 29
_diffrn_reflns_limit_k_min -29
_diffrn_reflns_limit_l_max 12
_diffrn_reflns_limit_l_min -12
_diffrn_reflns_number 20230
_diffrn_reflns_point_group_measured_fraction_full 0.999
_diffrn_reflns_point_group_measured_fraction_max 0.999
_diffrn_reflns_theta_full 25.242
_diffrn_reflns_theta_max 26.368
_diffrn_reflns_theta_min 2.898
_diffrn_source 'SuperNova (Mo) X-ray Source'
_exptl_absorpt_coefficient_mu 1.006
_exptl_absorpt_correction_T_max 1.00000
_exptl_absorpt_correction_T_min 0.80021
_exptl_absorpt_correction_type multi-scan
_exptl_absorpt_process_details
;
CrysAlisPro, Agilent Technologies,
Version 1.171.36.28 (release 01-02-2013 CrysAlis171 .NET)
(compiled Feb  1 2013,16:14:44)
Empirical absorption correction using spherical harmonics,
 implemented in SCALE3 ABSPACK scaling algorithm.
;
_exptl_crystal_colour 'clear colourless'
_exptl_crystal_colour_lustre clear
_exptl_crystal_colour_primary colourless
_exptl_crystal_density_diffrn 1.914
_exptl_crystal_density_method 'not measured'
_exptl_crystal_F_000 1436
_exptl_crystal_size_max 0.24
_exptl_crystal_size_mid 0.16
_exptl_crystal_size_min 0.09
_refine_diff_density_max 0.483
_refine_diff_density_min -0.451
_refine_diff_density_rms 0.064
_refine_ls_extinction_method none
_refine_ls_goodness_of_fit_ref 1.204
_refine_ls_hydrogen_treatment refxyz
_refine_ls_matrix_type full
_refine_ls_number_parameters 370
_refine_ls_number_reflns 5116
_refine_ls_number_restraints 12
_refine_ls_restrained_S_all 1.203
_refine_ls_R_factor_all 0.0404
_refine_ls_R_factor_gt 0.0369
_refine_ls_shift/su_max 0.000
_refine_ls_shift/su_mean 0.000
_refine_ls_structure_factor_coef Fsqd
_refine_ls_weighting_details 'w=1/[\s^2^(Fo^2^)+(0.0112P)^2^+4.5960P] where P=(Fo^2^+2Fc^2^)/3'
_refine_ls_weighting_scheme calc
_refine_ls_wR_factor_gt 0.0747
_refine_ls_wR_factor_ref 0.0762
_reflns_Friedel_coverage 0.000
_reflns_number_gt 4763
_reflns_number_total 5116
_reflns_threshold_expression 'I > 2\s(I)'
_cod_data_source_file c6dt04781e2.cif
_cod_data_source_block nrb145
_cod_depositor_comments 'Adding full bibliography for 7041822--7041828.cif.'
_cod_database_code 7041826
_chemical_oxdiff_formula 'Mn C4 F12 S4 O8 N2 O6 H12'
_shelx_space_group_comment
;
The symmetry employed for this shelxl refinement is uniquely defined
by the following loop, which should always be used as a source of
symmetry information in preference to the above space-group names.
They are only intended as comments.
;
_reflns_odcompleteness_completeness 99.83
_reflns_odcompleteness_iscentric 1
_reflns_odcompleteness_theta 26.32
_olex2_refinement_description
;
1. Fixed Uiso
 At 1.2 times of:
  All O(H,H) groups
2. Restrained distances
 O2-H2A = O2-H2B = O3-H3A = O3-H3B = O4-H4A = O4-H4B = O5-H5A = O5-H5B = O6-
 H6A = O6-H6B
 0.84 with sigma of 0.02
 O7-H7A = O7-H7B
 0.84 with sigma of 0.02
;
_shelx_shelxl_version_number 2014/7
_olex2_date_sample_data_collection 2013-04-11
_olex2_submission_special_instructions 'No special instructions were received'

loop_
_space_group_symop_operation_xyz
'x, y, z'
'-x, y+1/2, -z+1/2'
'-x, -y, -z'
'x, -y-1/2, z-1/2'

loop_
_atom_site_label
_atom_site_type_symbol
_atom_site_fract_x
_atom_site_fract_y
_atom_site_fract_z
_atom_site_U_iso_or_equiv
_atom_site_adp_type
_atom_site_occupancy
_atom_site_site_symmetry_order
_atom_site_calc_flag
_atom_site_refinement_flags_posn
C8 C 0.1213(4) 0.53610(14) 0.8430(4) 0.0527(10) Uani 1 1 d .
F9 F 0.2212(3) 0.51929(12) 0.9081(2) 0.0819(9) Uani 1 1 d .
F10 F 0.0703(2) 0.57947(9) 0.9059(2) 0.0627(7) Uani 1 1 d .
F11 F 0.0360(3) 0.49382(11) 0.8373(3) 0.1026(11) Uani 1 1 d .
S12 S 0.16229(8) 0.55708(3) 0.67690(8) 0.03897(19) Uani 1 1 d .
O13 O 0.0435(3) 0.56768(13) 0.6133(3) 0.0643(8) Uani 1 1 d .
O14 O 0.2409(3) 0.51091(11) 0.6317(3) 0.0642(8) Uani 1 1 d .
N15 N 0.2503(2) 0.61105(10) 0.6944(2) 0.0255(5) Uani 1 1 d .
S16 S 0.19981(6) 0.67510(3) 0.70291(6) 0.02245(14) Uani 1 1 d .
O17 O 0.29040(19) 0.70758(9) 0.7763(2) 0.0329(5) Uani 1 1 d .
O18 O 0.06875(18) 0.68164(9) 0.7323(2) 0.0373(5) Uani 1 1 d .
C19 C 0.2166(3) 0.70238(16) 0.5361(3) 0.0391(8) Uani 1 1 d .
F20 F 0.1769(2) 0.75629(10) 0.5328(2) 0.0566(6) Uani 1 1 d .
F21 F 0.33730(19) 0.70045(10) 0.50046(19) 0.0532(6) Uani 1 1 d .
F22 F 0.1498(2) 0.67127(11) 0.4540(2) 0.0663(7) Uani 1 1 d .
Mn1 Mn 0.33930(3) 0.38524(2) 0.30568(3) 0.01591(9) Uani 1 1 d .
O2 O 0.4923(2) 0.43124(12) 0.4030(2) 0.0423(6) Uani 1 1 d D
H2A H 0.499(4) 0.4272(17) 0.4815(19) 0.051 Uiso 1 1 d DR
H2B H 0.562(2) 0.4359(17) 0.371(3) 0.051 Uiso 1 1 d DR
O3 O 0.3583(2) 0.43994(8) 0.13944(18) 0.0261(4) Uani 1 1 d D
H3A H 0.402(3) 0.4697(10) 0.140(3) 0.031 Uiso 1 1 d DR
H3B H 0.358(3) 0.4257(13) 0.066(2) 0.031 Uiso 1 1 d DR
O4 O 0.45069(18) 0.31985(8) 0.20228(19) 0.0234(4) Uani 1 1 d D
H4A H 0.5287(17) 0.3167(14) 0.204(3) 0.028 Uiso 1 1 d DR
H4B H 0.426(3) 0.2864(9) 0.213(3) 0.028 Uiso 1 1 d DR
O5 O 0.18388(18) 0.33988(9) 0.21246(18) 0.0264(4) Uani 1 1 d D
H5A H 0.191(3) 0.3256(13) 0.140(2) 0.032 Uiso 1 1 d DR
H5B H 0.1096(19) 0.3356(14) 0.233(3) 0.032 Uiso 1 1 d DR
O6 O 0.3319(3) 0.32653(9) 0.46839(19) 0.0393(6) Uani 1 1 d D
H6A H 0.300(3) 0.2939(10) 0.465(4) 0.047 Uiso 1 1 d DR
H6B H 0.352(3) 0.3344(16) 0.542(2) 0.047 Uiso 1 1 d DR
O7 O 0.2154(2) 0.44492(11) 0.4019(2) 0.0412(6) Uani 1 1 d D
H7A H 0.229(4) 0.4627(15) 0.471(2) 0.049 Uiso 1 1 d DR
H7B H 0.1387(19) 0.4387(17) 0.393(4) 0.049 Uiso 1 1 d DR
C23 C 0.8759(3) 0.65199(12) 0.2128(3) 0.0286(6) Uani 1 1 d .
F24 F 0.85965(17) 0.61565(8) 0.31008(16) 0.0368(4) Uani 1 1 d .
F25 F 0.93773(17) 0.62604(8) 0.11832(18) 0.0420(4) Uani 1 1 d .
F26 F 0.94320(18) 0.69665(8) 0.2536(2) 0.0469(5) Uani 1 1 d .
S27 S 0.72140(6) 0.67809(3) 0.15275(6) 0.01876(13) Uani 1 1 d .
O28 O 0.75266(18) 0.70978(8) 0.03695(17) 0.0241(4) Uani 1 1 d .
O29 O 0.66873(18) 0.70969(8) 0.25991(17) 0.0239(4) Uani 1 1 d .
N30 N 0.6474(2) 0.62176(9) 0.11299(19) 0.0206(4) Uani 1 1 d .
S31 S 0.54026(6) 0.59232(3) 0.19783(6) 0.02068(14) Uani 1 1 d .
O32 O 0.52359(19) 0.53526(8) 0.15020(18) 0.0280(4) Uani 1 1 d .
O33 O 0.55079(19) 0.60155(8) 0.33555(17) 0.0280(4) Uani 1 1 d .
C34 C 0.3945(3) 0.63001(15) 0.1484(3) 0.0381(7) Uani 1 1 d .
F35 F 0.37307(19) 0.62344(10) 0.02251(19) 0.0524(5) Uani 1 1 d .
F36 F 0.29728(19) 0.60800(12) 0.2127(2) 0.0635(7) Uani 1 1 d .
F37 F 0.4033(2) 0.68511(10) 0.1759(3) 0.0689(7) Uani 1 1 d .

loop_
_atom_site_aniso_label
_atom_site_aniso_U_11
_atom_site_aniso_U_22
_atom_site_aniso_U_33
_atom_site_aniso_U_23
_atom_site_aniso_U_13
_atom_site_aniso_U_12
C8 0.066(3) 0.0245(17) 0.068(3) 0.0077(16) 0.034(2) 0.0085(17)
F9 0.105(2) 0.0798(18) 0.0610(15) 0.0293(13) 0.0312(15) 0.0538(17)
F10 0.0823(16) 0.0374(11) 0.0691(15) 0.0102(10) 0.0504(13) 0.0190(11)
F11 0.127(3) 0.0457(15) 0.135(3) 0.0076(16) 0.057(2) -0.0310(16)
S12 0.0446(5) 0.0288(4) 0.0436(5) -0.0113(3) 0.0071(4) -0.0006(3)
O13 0.0484(16) 0.0616(18) 0.082(2) -0.0087(15) -0.0201(14) -0.0232(14)
O14 0.099(2) 0.0368(14) 0.0572(17) -0.0185(12) 0.0250(16) 0.0133(14)
N15 0.0191(11) 0.0300(13) 0.0275(12) -0.0022(10) 0.0035(9) 0.0043(9)
S16 0.0145(3) 0.0270(3) 0.0259(3) 0.0014(3) 0.0039(2) 0.0012(2)
O17 0.0301(11) 0.0335(11) 0.0349(11) -0.0026(9) 0.0006(9) -0.0081(9)
O18 0.0161(10) 0.0338(12) 0.0621(15) 0.0063(10) 0.0117(9) 0.0043(8)
C19 0.0350(17) 0.052(2) 0.0301(16) 0.0107(14) -0.0014(13) 0.0038(15)
F20 0.0541(13) 0.0549(13) 0.0611(13) 0.0303(11) 0.0107(10) 0.0159(10)
F21 0.0399(11) 0.0787(15) 0.0411(11) 0.0228(10) 0.0185(9) 0.0125(10)
F22 0.0738(16) 0.0891(18) 0.0354(11) 0.0064(11) -0.0234(11) -0.0060(14)
Mn1 0.01566(18) 0.01953(19) 0.01257(17) -0.00113(14) 0.00191(13) -0.00185(15)
O2 0.0369(13) 0.0701(17) 0.0197(10) 0.0096(11) -0.0069(9) -0.0323(12)
O3 0.0420(12) 0.0221(10) 0.0143(9) -0.0012(7) 0.0009(8) -0.0114(8)
O4 0.0200(9) 0.0225(10) 0.0278(10) -0.0007(8) 0.0040(8) 0.0014(8)
O5 0.0168(9) 0.0409(12) 0.0217(10) -0.0104(8) 0.0043(8) -0.0081(8)
O6 0.0771(17) 0.0278(11) 0.0130(9) 0.0007(8) -0.0024(10) -0.0168(11)
O7 0.0335(12) 0.0543(15) 0.0359(12) -0.0143(11) 0.0071(10) 0.0146(11)
C23 0.0303(15) 0.0257(14) 0.0297(15) 0.0021(12) -0.0029(12) -0.0040(12)
F24 0.0420(10) 0.0354(10) 0.0330(9) 0.0113(8) -0.0052(8) 0.0046(8)
F25 0.0352(10) 0.0443(11) 0.0467(11) 0.0011(9) 0.0128(8) 0.0082(8)
F26 0.0422(11) 0.0351(10) 0.0631(13) -0.0003(9) -0.0204(10) -0.0118(8)
S27 0.0275(3) 0.0156(3) 0.0132(3) -0.0012(2) 0.0009(2) -0.0029(2)
O28 0.0356(11) 0.0201(9) 0.0166(9) 0.0010(7) 0.0027(8) -0.0055(8)
O29 0.0376(11) 0.0184(9) 0.0157(9) -0.0024(7) 0.0031(8) -0.0020(8)
N30 0.0279(12) 0.0200(11) 0.0140(10) -0.0030(8) 0.0027(8) -0.0059(9)
S31 0.0252(3) 0.0217(3) 0.0151(3) -0.0018(2) 0.0014(2) -0.0052(3)
O32 0.0350(11) 0.0240(10) 0.0252(10) -0.0037(8) 0.0019(8) -0.0119(8)
O33 0.0387(11) 0.0298(11) 0.0155(9) -0.0008(8) 0.0044(8) -0.0112(9)
C34 0.0277(16) 0.047(2) 0.0400(18) -0.0033(15) -0.0023(13) 0.0012(14)
F35 0.0384(11) 0.0790(16) 0.0397(11) 0.0097(10) -0.0150(9) -0.0016(10)
F36 0.0279(10) 0.1009(19) 0.0620(14) 0.0010(13) 0.0123(10) 0.0001(11)
F37 0.0522(14) 0.0444(13) 0.110(2) -0.0158(13) -0.0225(13) 0.0230(11)

loop_
_atom_type_symbol
_atom_type_description
_atom_type_scat_dispersion_real
_atom_type_scat_dispersion_imag
_atom_type_scat_source
C C 0.0033 0.0016 'International Tables Vol C Tables 4.2.6.8 and 6.1.1.4'
H H 0.0000 0.0000 'International Tables Vol C Tables 4.2.6.8 and 6.1.1.4'
F F 0.0171 0.0103 'International Tables Vol C Tables 4.2.6.8 and 6.1.1.4'
Mn Mn 0.3368 0.7283 'International Tables Vol C Tables 4.2.6.8 and 6.1.1.4'
N N 0.0061 0.0033 'International Tables Vol C Tables 4.2.6.8 and 6.1.1.4'
O O 0.0106 0.0060 'International Tables Vol C Tables 4.2.6.8 and 6.1.1.4'
S S 0.1246 0.1234 'International Tables Vol C Tables 4.2.6.8 and 6.1.1.4'

loop_
_geom_angle_atom_site_label_1
_geom_angle_atom_site_label_2
_geom_angle_atom_site_label_3
_geom_angle
F9 C8 F10 107.9(4)
F9 C8 F11 109.9(3)
F9 C8 S12 111.4(3)
F10 C8 F11 108.2(3)
F10 C8 S12 110.7(2)
F11 C8 S12 108.6(3)
O13 S12 C8 105.24(19)
O13 S12 O14 118.96(19)
O13 S12 N15 115.25(15)
O14 S12 C8 104.08(17)
O14 S12 N15 107.26(16)
N15 S12 C8 104.44(16)
S12 N15 S16 124.21(15)
N15 S16 C19 103.78(14)
O17 S16 N15 107.80(13)
O17 S16 C19 104.03(14)
O18 S16 N15 115.97(13)
O18 S16 O17 118.31(13)
O18 S16 C19 105.18(14)
F20 C19 S16 108.6(2)
F20 C19 F21 109.1(3)
F21 C19 S16 110.2(2)
F22 C19 S16 110.8(2)
F22 C19 F20 109.9(3)
F22 C19 F21 108.2(3)
O2 Mn1 O4 99.76(9)
O3 Mn1 O2 90.11(8)
O3 Mn1 O4 88.37(7)
O3 Mn1 O5 90.61(8)
O3 Mn1 O6 175.82(9)
O3 Mn1 O7 92.55(9)
O5 Mn1 O2 178.65(8)
O5 Mn1 O4 81.39(7)
O5 Mn1 O6 90.19(8)
O6 Mn1 O2 89.17(9)
O6 Mn1 O4 87.69(8)
O7 Mn1 O2 85.28(10)
O7 Mn1 O4 174.88(9)
O7 Mn1 O5 93.56(9)
O7 Mn1 O6 91.49(10)
Mn1 O2 H2A 117(3)
Mn1 O2 H2B 123(3)
H2A O2 H2B 111(4)
Mn1 O3 H3A 123(2)
Mn1 O3 H3B 119(2)
H3A O3 H3B 110(3)
Mn1 O4 H4A 126(2)
Mn1 O4 H4B 115(2)
H4A O4 H4B 103(3)
Mn1 O5 H5A 122(2)
Mn1 O5 H5B 132(2)
H5A O5 H5B 106(3)
Mn1 O6 H6A 124(3)
Mn1 O6 H6B 125(3)
H6A O6 H6B 111(4)
Mn1 O7 H7A 128(3)
Mn1 O7 H7B 116(3)
H7A O7 H7B 110(4)
F24 C23 F26 109.5(2)
F24 C23 S27 110.4(2)
F25 C23 F24 109.4(2)
F25 C23 F26 109.1(2)
F25 C23 S27 110.0(2)
F26 C23 S27 108.4(2)
O28 S27 C23 103.96(12)
O28 S27 N30 109.04(11)
O29 S27 C23 104.79(12)
O29 S27 O28 117.60(11)
O29 S27 N30 115.59(11)
N30 S27 C23 104.16(13)
S27 N30 S31 124.55(13)
N30 S31 C34 103.64(14)
O32 S31 N30 107.40(11)
O32 S31 O33 119.12(12)
O32 S31 C34 104.50(14)
O33 S31 N30 115.40(11)
O33 S31 C34 105.04(14)
F35 C34 S31 110.6(2)
F35 C34 F36 108.6(3)
F36 C34 S31 108.8(2)
F37 C34 S31 110.5(2)
F37 C34 F35 109.5(3)
F37 C34 F36 108.8(3)

loop_
_geom_bond_atom_site_label_1
_geom_bond_atom_site_label_2
_geom_bond_distance
C8 F9 1.300(5)
C8 F10 1.314(4)
C8 F11 1.330(5)
C8 S12 1.831(4)
S12 O13 1.425(3)
S12 O14 1.434(3)
S12 N15 1.568(2)
N15 S16 1.584(2)
S16 O17 1.426(2)
S16 O18 1.4190(19)
S16 C19 1.839(3)
C19 F20 1.321(4)
C19 F21 1.323(4)
C19 F22 1.310(4)
Mn1 O2 2.168(2)
Mn1 O3 2.1410(19)
Mn1 O4 2.1978(19)
Mn1 O5 2.1604(19)
Mn1 O6 2.161(2)
Mn1 O7 2.149(2)
O2 H2A 0.815(18)
O2 H2B 0.808(18)
O3 H3A 0.831(18)
O3 H3B 0.823(18)
O4 H4A 0.822(18)
O4 H4B 0.827(18)
O5 H5A 0.825(18)
O5 H5B 0.814(18)
O6 H6A 0.832(18)
O6 H6B 0.809(18)
O7 H7A 0.831(18)
O7 H7B 0.822(18)
C23 F24 1.321(3)
C23 F25 1.319(3)
C23 F26 1.322(3)
C23 S27 1.834(3)
S27 O28 1.4403(18)
S27 O29 1.4387(18)
S27 N30 1.575(2)
N30 S31 1.585(2)
S31 O32 1.4246(19)
S31 O33 1.4355(18)
S31 C34 1.832(3)
C34 F35 1.321(4)
C34 F36 1.323(4)
C34 F37 1.315(4)

loop_
_geom_torsion_atom_site_label_1
_geom_torsion_atom_site_label_2
_geom_torsion_atom_site_label_3
_geom_torsion_atom_site_label_4
_geom_torsion
C8 S12 N15 S16 -88.4(2)
F9 C8 S12 O13 173.3(3)
F9 C8 S12 O14 47.4(3)
F9 C8 S12 N15 -64.9(3)
F10 C8 S12 O13 -66.6(3)
F10 C8 S12 O14 167.6(3)
F10 C8 S12 N15 55.2(3)
F11 C8 S12 O13 52.1(3)
F11 C8 S12 O14 -73.8(3)
F11 C8 S12 N15 173.9(3)
S12 N15 S16 O17 153.19(16)
S12 N15 S16 O18 17.9(2)
S12 N15 S16 C19 -96.88(19)
O13 S12 N15 S16 26.5(2)
O14 S12 N15 S16 161.55(18)
N15 S16 C19 F20 -179.8(2)
N15 S16 C19 F21 -60.3(3)
N15 S16 C19 F22 59.4(3)
O17 S16 C19 F20 -67.1(2)
O17 S16 C19 F21 52.4(3)
O17 S16 C19 F22 172.1(2)
O18 S16 C19 F20 57.9(3)
O18 S16 C19 F21 177.4(2)
O18 S16 C19 F22 -62.9(3)
C23 S27 N30 S31 101.74(18)
F24 C23 S27 O28 -171.77(19)
F24 C23 S27 O29 64.2(2)
F24 C23 S27 N30 -57.6(2)
F25 C23 S27 O28 -51.0(2)
F25 C23 S27 O29 -174.98(18)
F25 C23 S27 N30 63.2(2)
F26 C23 S27 O28 68.3(2)
F26 C23 S27 O29 -55.7(2)
F26 C23 S27 N30 -177.57(19)
S27 N30 S31 O32 -163.41(16)
S27 N30 S31 O33 -27.9(2)
S27 N30 S31 C34 86.4(2)
O28 S27 N30 S31 -147.76(16)
O29 S27 N30 S31 -12.6(2)
N30 S31 C34 F35 59.9(3)
N30 S31 C34 F36 179.1(2)
N30 S31 C34 F37 -61.5(3)
O32 S31 C34 F35 -52.5(3)
O32 S31 C34 F36 66.7(2)
O32 S31 C34 F37 -173.9(2)
O33 S31 C34 F35 -178.6(2)
O33 S31 C34 F36 -59.4(3)
O33 S31 C34 F37 60.0(3)
